data_1528767
loop_
_publ_author_name
'Oeckler, O.'
'Stadler, F.'
'Schnick, W.'
'Rosenthal, T.'

_publ_section_title
;
 Real structure of Sr Si2 O2 N2
;
_journal_name_full 'Solid State Sciences'
_journal_page_first 205
_journal_page_last 212
_journal_volume 9
_journal_year 2007
_chemical_formula_sum 'N2 O2 Si2 Sr1.02'
_chemical_name_systematic 'Sr1.02 Si2 O2 N2'
_space_group_IT_number 1
_symmetry_space_group_name_Hall 'P 1'
_symmetry_space_group_name_H-M 'P 1'
_cell_angle_alpha 88.7669
_cell_angle_beta 84.7333
_cell_angle_gamma 75.9047
_cell_formula_units_Z 4
_cell_length_a 7.08021
_cell_length_b 7.23058
_cell_length_c 7.25535
_cell_volume 358.727
_citation_journal_id_ASTM SSSCFJ
_cod_data_source_file Oeckler_SSSCFJ_2007_1210.cif
_cod_data_source_block N2O2Si2Sr1.02
_cod_original_cell_volume 358.7265
_cod_database_code 1528767

loop_
_symmetry_equiv_pos_as_xyz
x,y,z

loop_
_atom_site_label
_atom_site_type_symbol
_atom_site_fract_x
_atom_site_fract_y
_atom_site_fract_z
_atom_site_occupancy
_atom_site_U_iso_or_equiv
N8 N-3 0.4134 0.6072 0.30296 1 0.0
O7 O-2 0.83112 0.34993 0.55743 1 0.0
Sr4 Sr+2 0.6305 0.2209 0.8217 0.8013 0.0
Si8 Si+4 0.85776 0.56248 0.58156 1 0.0
Si3 Si+4 -0.22238 0.56424 -0.00272 1 0.0
O6 O-2 0.43298 -0.00331 0.34993 1 0.0
N2 N-3 0.63928 -0.27106 0.54849 1 0.0
Sr3 Sr+2 0.1775 0.1037 -0.4271 0.8013 0.0
N5 N-3 0.91728 -0.38644 0.80003 1 0.0
Si5 Si+4 0.06152 -0.22763 0.83098 1 0.0
O5 O-2 -0.02275 -0.01802 0.7513 1 0.0
O1 O-2 0.32287 0.36373 0.07014 1 0.0
Si6 Si+4 0.54617 -0.224 0.33382 1 0.0
Sr5 Sr+2 0.0503 0.2082 -0.1705 0.2282 0.0
O4 O-2 -0.17663 0.35964 0.09676 1 0.0
Sr1 Sr+2 0.175 0.1226 0.068 0.8013 0.0
O2 O-2 0.44269 0.01428 0.77841 1 0.0
N7 N-3 0.26957 -0.27226 0.67472 1 0.0
Si2 Si+4 0.3651 0.57132 0.07714 1 0.0
N3 N-3 0.14502 -0.26363 1.05082 1 0.0
O8 O-2 0.33623 -0.66713 0.54654 1 0.0
N1 N-3 0.54453 -0.37398 0.91958 1 0.0
O3 O-2 0.96772 -0.04024 0.33725 1 0.0
Si1 Si+4 0.47509 -0.21011 0.7441 1 0.0
Sr2 Sr+2 0.6309 0.2247 0.3227 0.8013 0.0
Sr7 Sr+2 0.0891 0.218 0.3133 0.2282 0.0
Si4 Si+4 0.97691 -0.24261 0.24535 1 0.0
N4 N-3 0.04835 -0.3953 -0.57088 1 0.0
N6 N-3 0.757 -0.2791 0.18148 1 0.0
Sr6 Sr+2 0.6608 0.1208 0.0116 0.2282 0.0
Sr8 Sr+2 0.676 0.117 0.5573 0.2282 0.0
Si7 Si+4 0.28175 -0.44259 0.50499 1 0.0
